data_7120761
loop_
_publ_author_name
'Hardy, Emily Elizabeth'
'Wyss, Kevin M.'
'Gorden, John D.'
'Ariyarathna, Isuru R.'
'Miliordos, Evangelos'
'Gorden, Anne E. V.'

_publ_section_title
;
 Th(IV) and Ce(IV) Napthylsalophen Sandwich Complexes: Characterization of
 Unusual Thorium Fluorescence in Solution and Solid-state
;
_journal_name_full 'Chem. Commun.'
_journal_paper_doi 10.1039/C7CC06868A
_journal_year 2017
_chemical_formula_moiety 'C56 H36 Ce N4 O4, O, 0.5(C6)'
_chemical_formula_sum 'C59 H36 Ce N4 O5'
_chemical_formula_weight 1021.08
_space_group_crystal_system monoclinic
_space_group_IT_number 14
_space_group_name_Hall '-P 2yn'
_space_group_name_H-M_alt 'P 1 21/n 1'
_symmetry_Int_Tables_number 14
_symmetry_space_group_name_Hall '-P 2yn'
_symmetry_space_group_name_H-M 'P 1 21/n 1'
_atom_sites_solution_primary direct
_audit_creation_date 2016-12-16
_audit_creation_method
;
Olex2 1.2
(compiled 2013.11.15 svn.r2834 for OlexSys, GUI svn.r4715)
;
_audit_update_record
;
2016-12-20 deposited with the CCDC.
2017-10-11 downloaded from the CCDC.
;
_cell_angle_alpha 90
_cell_angle_beta 99.6888(12)
_cell_angle_gamma 90
_cell_formula_units_Z 4
_cell_length_a 13.0103(8)
_cell_length_b 13.9521(8)
_cell_length_c 26.1970(15)
_cell_measurement_reflns_used 9893
_cell_measurement_temperature 180.45
_cell_measurement_theta_max 28.217
_cell_measurement_theta_min 2.203
_cell_volume 4687.5(5)
_computing_cell_refinement 'SAINT v8.34A (Bruker, 2013)'
_computing_data_reduction 'SAINT v8.34A (Bruker, 2013)'
_computing_molecular_graphics 'Olex2 (Dolomanov et al., 2009)'
_computing_publication_material 'Olex2 (Dolomanov et al., 2009)'
_computing_structure_refinement 'olex2.refine (Bourhis et al., 2013)'
_computing_structure_solution 'ShelXS (Sheldrick, 2008)'
_diffrn_ambient_temperature 180.45
_diffrn_measured_fraction_theta_full 1.0000
_diffrn_measured_fraction_theta_max 1.0000
_diffrn_measurement_device_type 'Bruker APEX CCD'
_diffrn_measurement_method '\f and \w scans'
_diffrn_radiation_type 'Mo K\a'
_diffrn_radiation_wavelength 0.71073
_diffrn_reflns_av_R_equivalents 0.0428
_diffrn_reflns_av_unetI/netI 0.0340
_diffrn_reflns_limit_h_max 15
_diffrn_reflns_limit_h_min -16
_diffrn_reflns_limit_k_max 17
_diffrn_reflns_limit_k_min -17
_diffrn_reflns_limit_l_max 32
_diffrn_reflns_limit_l_min -33
_diffrn_reflns_number 61172
_diffrn_reflns_theta_full 26.0000
_diffrn_reflns_theta_max 26.73
_diffrn_reflns_theta_min 1.58
_diffrn_standards_number 0
_exptl_absorpt_coefficient_mu 1.028
_exptl_absorpt_correction_T_max 0.7457
_exptl_absorpt_correction_T_min 0.6082
_exptl_absorpt_correction_type multi-scan
_exptl_absorpt_process_details
'SADABS-2014/2 (Bruker,2014/2) was used for absorption correction. wR2(int) was 0.0959 before and 0.0417 after correction. The Ratio of minimum to maximum transmission is 0.8156. The \l/2 correction factor is 0.00150.'
_exptl_crystal_colour 'clear orangish brown'
_exptl_crystal_colour_lustre clear
_exptl_crystal_colour_modifier orangish
_exptl_crystal_colour_primary brown
_exptl_crystal_density_diffrn 1.4468
_exptl_crystal_description plate
_exptl_crystal_F_000 2064.4438
_exptl_crystal_preparation 'slow diffusion of hexanes into a concentration solution in toluene'
_exptl_crystal_recrystallization_method 'slow diffusion of hexanes into a concentration solution in toluene'
_exptl_crystal_size_max 0.45
_exptl_crystal_size_mid 0.15
_exptl_crystal_size_min 0.02
_refine_diff_density_max 0.7761
_refine_diff_density_min -0.6007
_refine_diff_density_rms 0.1251
_refine_ls_d_res_high 0.7900
_refine_ls_d_res_low 12.9117
_refine_ls_goodness_of_fit_ref 1.0683
_refine_ls_hydrogen_treatment mixed
_refine_ls_matrix_type full
_refine_ls_number_constraints 72
_refine_ls_number_parameters 621
_refine_ls_number_reflns 9966
_refine_ls_number_restraints 0
_refine_ls_restrained_S_all 1.0683
_refine_ls_R_factor_all 0.0442
_refine_ls_R_factor_gt 0.0292
_refine_ls_shift/su_max 0.0000
_refine_ls_shift/su_mean 0.0000
_refine_ls_structure_factor_coef Fsqd
_refine_ls_weighting_details 'w=1/[\s^2^(Fo^2^)+(0.0370P)^2^+3.6257P] where P=(Fo^2^+2Fc^2^)/3'
_refine_ls_weighting_scheme calc
_refine_ls_wR_factor_gt 0.0699
_refine_ls_wR_factor_ref 0.0769
_reflns_Friedel_coverage 0.0
_reflns_limit_h_max 13
_reflns_limit_h_min -16
_reflns_limit_k_max 17
_reflns_limit_k_min 0
_reflns_limit_l_max 33
_reflns_limit_l_min -12
_reflns_number_gt 8118
_reflns_number_total 9966
_reflns_threshold_expression I>=2u(I)
_cod_data_source_file c7cc06868a2.cif
_cod_data_source_block Emily091116_0m
_cod_database_code 7120761
_olex2_refinement_description
;
;
_olex2_exptl_crystal_mounting_method 'mounted on a glass fibre using n-paratone oil '
_olex2_submission_special_instructions 'No special instructions were received'

loop_
_space_group_symop_id
_space_group_symop_operation_xyz
1 x,y,z
2 -x+1/2,y+1/2,-z+1/2
3 -x,-y,-z
4 x-1/2,-y-1/2,z-1/2

loop_
_atom_site_label
_atom_site_type_symbol
_atom_site_fract_x
_atom_site_fract_y
_atom_site_fract_z
_atom_site_U_iso_or_equiv
_atom_site_adp_type
_atom_site_occupancy
_atom_site_refinement_flags_posn
Ce1 Ce 0.131850(10) 0.092477(10) 0.175727(5) 0.01696(5) Uani 1.000000 .
O1 O 0.21530(13) 0.16364(12) 0.24526(6) 0.0205(4) Uani 1.000000 .
O2 O 0.02188(13) 0.21579(13) 0.17769(7) 0.0226(4) Uani 1.000000 .
N4 N 0.04728(16) 0.01129(14) 0.24392(8) 0.0193(4) Uani 1.000000 .
C39 C 0.29885(19) -0.10635(17) 0.21304(10) 0.0194(5) Uani 1.000000 .
H39 H 0.32725(19) -0.15291(17) 0.23793(10) 0.0232(6) Uiso 1.000000 R
O4 O -0.02109(14) 0.02857(13) 0.13910(7) 0.0253(4) Uani 1.000000 .
N1 N 0.29699(16) 0.17615(15) 0.15624(8) 0.0197(5) Uani 1.000000 .
N2 N 0.11301(16) 0.18726(15) 0.09275(8) 0.0193(4) Uani 1.000000 .
O3 O 0.19493(14) -0.00805(12) 0.12348(7) 0.0229(4) Uani 1.000000 .
N3 N 0.23562(16) -0.04376(15) 0.22745(8) 0.0187(4) Uani 1.000000 .
C46 C -0.05200(19) 0.00037(18) 0.24342(10) 0.0210(5) Uani 1.000000 .
H46 H -0.07200(19) -0.02532(18) 0.27387(10) 0.0252(6) Uiso 1.000000 R
C9 C 0.4885(2) 0.24323(17) 0.27248(10) 0.0216(5) Uani 1.000000 .
C11 C 0.37384(19) 0.21430(18) 0.18787(10) 0.0214(5) Uani 1.000000 .
H11 H 0.42551(19) 0.24629(18) 0.17256(10) 0.0256(7) Uiso 1.000000 R
C19 C -0.0626(2) 0.24911(18) 0.09126(10) 0.0214(5) Uani 1.000000 .
C53 C -0.3244(2) 0.02607(19) 0.16880(12) 0.0294(6) Uani 1.000000 .
C29 C 0.2767(2) -0.06166(18) 0.12033(10) 0.0206(5) Uani 1.000000 .
C8 C 0.5785(2) 0.25900(18) 0.25009(11) 0.0260(6) Uani 1.000000 .
H8 H 0.5748(2) 0.25091(18) 0.21382(11) 0.0312(7) Uiso 1.000000 R
C20 C -0.1563(2) 0.28232(19) 0.05780(11) 0.0256(6) Uani 1.000000 .
C37 C 0.41491(19) -0.17529(17) 0.15557(10) 0.0200(5) Uani 1.000000 .
C12 C 0.2995(2) 0.18157(19) 0.10217(10) 0.0222(6) Uani 1.000000 .
C40 C 0.2174(2) -0.04835(18) 0.27946(10) 0.0203(5) Uani 1.000000 .
C10 C 0.38900(19) 0.21331(17) 0.24327(9) 0.0190(5) Uani 1.000000 .
C45 C 0.11838(19) -0.01874(18) 0.28812(10) 0.0206(5) Uani 1.000000 .
C56 C -0.1155(2) 0.03011(18) 0.15060(11) 0.0247(6) Uani 1.000000 .
C47 C -0.13484(19) 0.02317(18) 0.20151(10) 0.0217(5) Uani 1.000000 .
C17 C 0.2031(2) 0.18381(18) 0.06854(10) 0.0218(6) Uani 1.000000 .
C35 C 0.5527(2) -0.2890(2) 0.18743(11) 0.0277(6) Uani 1.000000 .
H35 H 0.5906(2) -0.3245(2) 0.21538(11) 0.0332(7) Uiso 1.000000 R
C42 C 0.2694(2) -0.0761(2) 0.37097(11) 0.0306(7) Uani 1.000000 .
H42 H 0.3205(2) -0.0964(2) 0.39916(11) 0.0367(8) Uiso 1.000000 R
C18 C 0.03001(19) 0.23054(18) 0.06962(10) 0.0217(5) Uani 1.000000 .
H18 H 0.03030(19) 0.25198(18) 0.03523(10) 0.0260(7) Uiso 1.000000 R
C38 C 0.33009(19) -0.11188(17) 0.16283(10) 0.0187(5) Uani 1.000000 .
C16 C 0.1999(2) 0.1792(2) 0.01519(10) 0.0285(6) Uani 1.000000 .
H16 H 0.1348(2) 0.1787(2) -0.00751(10) 0.0342(7) Uiso 1.000000 R
C32 C 0.4439(2) -0.18273(19) 0.10582(10) 0.0254(6) Uani 1.000000 .
C52 C -0.4287(2) 0.0219(2) 0.17809(14) 0.0365(7) Uani 1.000000 .
H52 H -0.4845(2) 0.0225(2) 0.14959(14) 0.0438(9) Uiso 1.000000 R
C43 C 0.1721(2) -0.0462(2) 0.37977(11) 0.0314(7) Uani 1.000000 .
H43 H 0.1568(2) -0.0459(2) 0.41397(11) 0.0377(8) Uiso 1.000000 R
C34 C 0.5788(2) -0.2974(2) 0.13792(11) 0.0293(6) Uani 1.000000 .
H34 H 0.6331(2) -0.3393(2) 0.13202(11) 0.0351(8) Uiso 1.000000 R
C4 C 0.4988(2) 0.25418(19) 0.32723(11) 0.0246(6) Uani 1.000000 .
C1 C 0.30725(19) 0.18894(17) 0.27000(10) 0.0193(5) Uani 1.000000 .
C31 C 0.3890(2) -0.1274(2) 0.06462(11) 0.0328(7) Uani 1.000000 .
H31 H 0.4089(2) -0.1314(2) 0.03141(11) 0.0393(8) Uiso 1.000000 R
C44 C 0.0976(2) -0.01692(19) 0.33876(10) 0.0265(6) Uani 1.000000 .
H44 H 0.0316(2) 0.00466(19) 0.34505(10) 0.0318(7) Uiso 1.000000 R
C36 C 0.4729(2) -0.22996(19) 0.19597(11) 0.0244(6) Uani 1.000000 .
H36 H 0.4561(2) -0.22572(19) 0.22982(11) 0.0293(7) Uiso 1.000000 R
C48 C -0.2409(2) 0.02311(18) 0.21129(11) 0.0250(6) Uani 1.000000 .
C21 C -0.1670(2) 0.2843(2) 0.00335(11) 0.0342(7) Uani 1.000000 .
H21 H -0.1123(2) 0.2604(2) -0.01294(11) 0.0411(8) Uiso 1.000000 R
C25 C -0.2421(2) 0.3140(2) 0.08064(12) 0.0321(7) Uani 1.000000 .
C6 C 0.6792(2) 0.3009(2) 0.33291(12) 0.0327(7) Uani 1.000000 .
H6 H 0.7429(2) 0.3222(2) 0.35283(12) 0.0392(8) Uiso 1.000000 R
C5 C 0.5945(2) 0.2847(2) 0.35597(11) 0.0311(6) Uani 1.000000 .
H5 H 0.6001(2) 0.2942(2) 0.39224(11) 0.0373(8) Uiso 1.000000 R
C30 C 0.3090(2) -0.0690(2) 0.07122(11) 0.0303(7) Uani 1.000000 .
H30 H 0.2742(2) -0.0328(2) 0.04281(11) 0.0364(8) Uiso 1.000000 R
C28 C -0.0597(2) 0.24602(18) 0.14520(10) 0.0219(6) Uani 1.000000 .
C33 C 0.5257(2) -0.2450(2) 0.09845(12) 0.0312(7) Uani 1.000000 .
H33 H 0.5441(2) -0.2504(2) 0.06497(12) 0.0374(8) Uiso 1.000000 R
C14 C 0.3874(2) 0.1757(2) 0.02828(12) 0.0396(8) Uani 1.000000 .
H14 H 0.4502(2) 0.1746(2) 0.01435(12) 0.0475(9) Uiso 1.000000 R
C27 C -0.1472(2) 0.2805(2) 0.16614(11) 0.0321(7) Uani 1.000000 .
H27 H -0.1443(2) 0.2814(2) 0.20262(11) 0.0386(8) Uiso 1.000000 R
C41 C 0.2920(2) -0.07647(19) 0.32119(11) 0.0264(6) Uani 1.000000 .
H41 H 0.3591(2) -0.09608(19) 0.31549(11) 0.0316(7) Uiso 1.000000 R
C54 C -0.3012(2) 0.0320(2) 0.11788(12) 0.0350(7) Uani 1.000000 .
H54 H -0.3570(2) 0.0344(2) 0.08940(12) 0.0421(8) Uiso 1.000000 R
C3 C 0.4123(2) 0.2301(2) 0.35169(11) 0.0288(6) Uani 1.000000 .
H3 H 0.4185(2) 0.2378(2) 0.38812(11) 0.0345(7) Uiso 1.000000 R
C51 C -0.4502(2) 0.0171(2) 0.22725(14) 0.0396(8) Uani 1.000000 .
H51 H -0.5204(2) 0.0135(2) 0.23279(14) 0.0475(9) Uiso 1.000000 R
C15 C 0.2917(2) 0.1754(2) -0.00469(11) 0.0366(7) Uani 1.000000 .
H15 H 0.2894(2) 0.1726(2) -0.04110(11) 0.0439(9) Uiso 1.000000 R
C7 C 0.6715(2) 0.2858(2) 0.27974(12) 0.0301(6) Uani 1.000000 .
H7 H 0.7313(2) 0.2942(2) 0.26381(12) 0.0361(8) Uiso 1.000000 R
C50 C -0.3690(2) 0.0174(2) 0.26916(13) 0.0356(7) Uani 1.000000 .
H50 H -0.3841(2) 0.0155(2) 0.30339(13) 0.0428(9) Uiso 1.000000 R
C23 C -0.3382(3) 0.3541(3) -0.00403(14) 0.0485(9) Uani 1.000000 .
H23 H -0.3983(3) 0.3800(3) -0.02510(14) 0.0582(11) Uiso 1.000000 R
C26 C -0.2341(2) 0.3119(2) 0.13492(12) 0.0371(7) Uani 1.000000 .
H26 H -0.2914(2) 0.3333(2) 0.15006(12) 0.0445(9) Uiso 1.000000 R
C55 C -0.2020(2) 0.0344(2) 0.10869(12) 0.0324(7) Uani 1.000000 .
H55 H -0.1894(2) 0.0390(2) 0.07409(12) 0.0389(8) Uiso 1.000000 R
C13 C 0.3911(2) 0.1774(2) 0.08146(11) 0.0309(7) Uani 1.000000 .
H13 H 0.4565(2) 0.1758(2) 0.10389(11) 0.0371(8) Uiso 1.000000 R
C49 C -0.2668(2) 0.0203(2) 0.26154(12) 0.0300(6) Uani 1.000000 .
H49 H -0.2125(2) 0.0204(2) 0.29074(12) 0.0360(8) Uiso 1.000000 R
C22 C -0.2555(3) 0.3205(3) -0.02645(13) 0.0456(8) Uani 1.000000 .
H22 H -0.2603(3) 0.3226(3) -0.06303(13) 0.0548(10) Uiso 1.000000 R
C24 C -0.3325(2) 0.3495(2) 0.04833(14) 0.0425(8) Uani 1.000000 .
H24 H -0.3901(2) 0.3705(2) 0.06343(14) 0.0510(10) Uiso 1.000000 R
C2 C 0.3217(2) 0.19681(19) 0.32464(10) 0.0246(6) Uani 1.000000 .
H2 H 0.2670(2) 0.17843(19) 0.34250(10) 0.0295(7) Uiso 1.000000 R
O5s O -0.0207(2) 0.0742(2) -0.04124(11) 0.0760(9) Uani 1.000000 .
C59s C 0.5082(7) 0.0060(5) 0.4725(3) 0.164(6) Uani 1.000000 .
C58s C 0.6109(7) 0.0503(6) 0.4711(4) 0.164(4) Uani 1.000000 .
C57s C 0.6480(10) 0.0598(6) 0.4228(3) 0.209(6) Uani 1.000000 .

loop_
_atom_site_aniso_label
_atom_site_aniso_U_11
_atom_site_aniso_U_22
_atom_site_aniso_U_33
_atom_site_aniso_U_12
_atom_site_aniso_U_13
_atom_site_aniso_U_23
Ce1 0.01785(8) 0.01976(8) 0.01302(8) -0.00055(6) 0.00186(5) 0.00149(6)
O1 0.0196(9) 0.0245(9) 0.0179(9) -0.0030(7) 0.0046(7) -0.0012(7)
O2 0.0234(9) 0.0278(9) 0.0156(9) 0.0046(8) 0.0009(7) -0.0002(8)
N4 0.0218(11) 0.0203(11) 0.0153(11) -0.0006(9) 0.0019(9) 0.0020(9)
C39 0.0190(12) 0.0203(13) 0.0181(13) -0.0014(10) 0.0012(10) 0.0034(10)
O4 0.0246(10) 0.0305(10) 0.0198(10) -0.0056(8) 0.0010(8) 0.0013(8)
N1 0.0200(11) 0.0253(11) 0.0138(11) 0.0018(9) 0.0031(9) 0.0021(9)
N2 0.0206(11) 0.0225(11) 0.0147(11) -0.0024(9) 0.0030(9) 0.0015(9)
O3 0.0260(9) 0.0253(9) 0.0170(9) 0.0046(8) 0.0022(8) 0.0001(8)
N3 0.0201(10) 0.0228(11) 0.0133(11) -0.0011(9) 0.0026(9) 0.0010(9)
C46 0.0238(13) 0.0205(13) 0.0193(14) -0.0019(10) 0.0059(11) 0.0001(10)
C9 0.0221(13) 0.0169(12) 0.0245(14) 0.0028(10) 0.0001(11) -0.0007(10)
C11 0.0206(13) 0.0226(13) 0.0214(14) 0.0006(11) 0.0051(11) 0.0027(11)
C19 0.0221(13) 0.0207(13) 0.0200(14) -0.0001(10) -0.0004(11) 0.0017(10)
C53 0.0237(14) 0.0202(13) 0.0418(18) -0.0021(11) -0.0020(13) 0.0001(12)
C29 0.0225(13) 0.0201(12) 0.0193(14) -0.0032(10) 0.0039(11) -0.0004(10)
C8 0.0256(14) 0.0243(14) 0.0278(16) -0.0023(11) 0.0037(12) -0.0020(12)
C20 0.0237(13) 0.0240(13) 0.0267(15) -0.0047(11) -0.0027(11) 0.0030(12)
C37 0.0192(12) 0.0204(12) 0.0206(14) -0.0048(10) 0.0035(11) 0.0017(11)
C12 0.0240(13) 0.0283(14) 0.0150(13) -0.0020(11) 0.0053(11) 0.0039(11)
C40 0.0237(13) 0.0209(13) 0.0157(13) -0.0007(10) 0.0021(11) 0.0014(10)
C10 0.0207(12) 0.0192(12) 0.0164(13) 0.0017(10) 0.0012(10) -0.0016(10)
C45 0.0225(13) 0.0203(12) 0.0186(14) -0.0012(10) 0.0021(11) 0.0027(10)
C56 0.0224(13) 0.0215(13) 0.0282(15) -0.0055(11) -0.0012(11) 0.0013(11)
C47 0.0209(13) 0.0181(12) 0.0249(15) -0.0041(10) 0.0003(11) -0.0002(11)
C17 0.0262(14) 0.0236(13) 0.0165(13) -0.0013(11) 0.0060(11) 0.0038(11)
C35 0.0222(13) 0.0287(14) 0.0314(16) 0.0013(11) 0.0024(12) 0.0049(12)
C42 0.0376(16) 0.0357(16) 0.0155(14) 0.0064(13) -0.0043(12) 0.0016(12)
C18 0.0257(13) 0.0229(13) 0.0156(13) -0.0031(11) 0.0014(11) 0.0034(11)
C38 0.0196(12) 0.0176(12) 0.0190(13) -0.0029(10) 0.0036(10) 0.0002(10)
C16 0.0301(15) 0.0376(16) 0.0171(14) -0.0005(12) 0.0022(12) 0.0030(12)
C32 0.0265(14) 0.0283(14) 0.0230(15) -0.0005(11) 0.0089(12) 0.0020(12)
C52 0.0224(14) 0.0244(14) 0.059(2) -0.0023(12) -0.0022(14) -0.0010(14)
C43 0.0421(17) 0.0372(16) 0.0155(14) 0.0054(14) 0.0064(13) 0.0032(12)
C34 0.0231(14) 0.0303(15) 0.0365(17) 0.0041(12) 0.0113(13) 0.0017(13)
C4 0.0240(13) 0.0247(14) 0.0229(15) 0.0035(11) -0.0021(11) -0.0015(11)
C1 0.0210(13) 0.0173(12) 0.0186(13) 0.0022(10) 0.0004(10) -0.0006(10)
C31 0.0387(17) 0.0419(16) 0.0204(15) 0.0068(14) 0.0131(13) 0.0046(13)
C44 0.0295(15) 0.0313(15) 0.0199(14) 0.0033(12) 0.0077(12) 0.0017(12)
C36 0.0221(13) 0.0286(14) 0.0231(15) 0.0001(11) 0.0055(11) 0.0013(12)
C48 0.0209(13) 0.0173(12) 0.0357(16) -0.0047(10) 0.0015(12) 0.0004(11)
C21 0.0325(16) 0.0395(17) 0.0281(16) -0.0038(13) -0.0022(13) 0.0049(14)
C25 0.0271(15) 0.0321(15) 0.0352(18) 0.0028(12) -0.0004(13) 0.0031(13)
C6 0.0239(14) 0.0272(15) 0.0416(19) -0.0007(12) -0.0103(13) -0.0029(13)
C5 0.0300(15) 0.0324(15) 0.0266(16) 0.0004(12) -0.0072(12) -0.0030(13)
C30 0.0393(17) 0.0339(15) 0.0185(15) 0.0065(13) 0.0070(13) 0.0075(12)
C28 0.0235(13) 0.0207(13) 0.0208(14) 0.0010(10) 0.0016(11) 0.0010(11)
C33 0.0298(15) 0.0381(16) 0.0292(16) 0.0025(13) 0.0150(13) 0.0010(13)
C14 0.0312(16) 0.065(2) 0.0257(16) 0.0046(15) 0.0142(13) 0.0115(15)
C27 0.0319(15) 0.0397(16) 0.0255(16) 0.0089(13) 0.0069(13) 0.0004(13)
C41 0.0266(14) 0.0301(15) 0.0212(15) 0.0047(11) 0.0009(12) 0.0012(11)
C54 0.0260(15) 0.0326(16) 0.0407(19) -0.0049(12) -0.0114(13) 0.0035(14)
C3 0.0328(15) 0.0367(16) 0.0159(14) 0.0041(13) 0.0013(12) -0.0000(12)
C51 0.0226(15) 0.0290(16) 0.069(2) -0.0038(12) 0.0125(16) -0.0065(16)
C15 0.0391(17) 0.058(2) 0.0151(15) 0.0030(15) 0.0102(13) 0.0048(14)
C7 0.0222(14) 0.0278(14) 0.0395(18) -0.0012(12) 0.0033(13) -0.0019(13)
C50 0.0300(16) 0.0288(15) 0.051(2) -0.0019(13) 0.0160(15) -0.0033(14)
C23 0.0336(18) 0.058(2) 0.046(2) 0.0073(16) -0.0161(16) 0.0115(18)
C26 0.0280(15) 0.0434(18) 0.0406(19) 0.0122(13) 0.0084(14) -0.0001(15)
C55 0.0332(16) 0.0345(16) 0.0263(16) -0.0075(13) -0.0044(13) 0.0047(13)
C13 0.0260(15) 0.0452(17) 0.0219(15) 0.0012(13) 0.0048(12) 0.0051(13)
C49 0.0251(14) 0.0274(15) 0.0375(18) -0.0033(12) 0.0052(13) -0.0023(13)
C22 0.0405(19) 0.060(2) 0.0312(19) 0.0007(16) -0.0101(15) 0.0103(16)
C24 0.0264(16) 0.048(2) 0.050(2) 0.0098(14) -0.0024(15) 0.0056(17)
C2 0.0243(13) 0.0309(15) 0.0188(14) 0.0018(12) 0.0044(11) 0.0011(11)
O5s 0.0516(16) 0.114(3) 0.0552(18) -0.0221(16) -0.0122(14) 0.0027(17)
C59s 0.118(5) 0.076(4) 0.260(13) 0.055(4) -0.082(8) -0.097(8)
C58s 0.134(6) 0.108(6) 0.225(10) 0.050(5) -0.043(7) -0.074(7)
C57s 0.421(18) 0.101(5) 0.094(5) 0.148(8) 0.008(8) 0.009(4)

loop_
_atom_type_symbol
_atom_type_scat_dispersion_real
_atom_type_scat_dispersion_imag
_atom_type_scat_Cromer_Mann_a1
_atom_type_scat_Cromer_Mann_a2
_atom_type_scat_Cromer_Mann_a3
_atom_type_scat_Cromer_Mann_a4
_atom_type_scat_Cromer_Mann_b1
_atom_type_scat_Cromer_Mann_b2
_atom_type_scat_Cromer_Mann_b3
_atom_type_scat_Cromer_Mann_b4
_atom_type_scat_Cromer_Mann_c
_atom_type_scat_source
_atom_type_scat_dispersion_source
H 0.00000 0.00000 0.49300 0.32291 0.14019 0.04081 10.51090 26.12570 3.14236 57.79970 0.0030380000826 'International Tables Volume C Table 6.1.1.4 (pp. 500-502)' 'Henke, Gullikson and Davis, At. Data and Nucl. Data Tables, 1993, 54, 2'
C 0.00347 0.00161 2.31000 1.02000 1.58860 0.86500 20.84390 10.20750 0.56870 51.65120 0.215599998832 'International Tables Volume C Table 6.1.1.4 (pp. 500-502)' 'Henke, Gullikson and Davis, At. Data and Nucl. Data Tables, 1993, 54, 2'
Ce -0.09320 2.74072 21.16710 19.76950 11.85130 3.33049 2.81219 0.22684 17.60830 127.11300 1.86264002323 'International Tables Volume C Table 6.1.1.4 (pp. 500-502)' 'Henke, Gullikson and Davis, At. Data and Nucl. Data Tables, 1993, 54, 2'
O 0.01158 0.00611 3.04850 2.28680 1.54630 0.86700 13.27710 5.70110 0.32390 32.90890 0.250800013542 'International Tables Volume C Table 6.1.1.4 (pp. 500-502)' 'Henke, Gullikson and Davis, At. Data and Nucl. Data Tables, 1993, 54, 2'
N 0.00653 0.00323 12.21260 3.13220 2.01250 1.16630 0.00570 9.89330 28.99750 0.58260 -11.5290002823 'International Tables Volume C Table 6.1.1.4 (pp. 500-502)' 'Henke, Gullikson and Davis, At. Data and Nucl. Data Tables, 1993, 54, 2'

loop_
_geom_angle_atom_site_label_1
_geom_angle_atom_site_label_2
_geom_angle_atom_site_label_3
_geom_angle
O2 Ce1 O1 82.09(6)
N4 Ce1 O1 80.15(6)
N4 Ce1 O2 88.41(6)
O4 Ce1 O1 144.50(6)
O4 Ce1 O2 77.96(7)
O4 Ce1 N4 70.29(6)
N1 Ce1 O1 69.28(6)
N1 Ce1 O2 102.34(6)
N1 Ce1 N4 145.52(7)
N1 Ce1 O4 143.74(6)
N2 Ce1 O1 116.18(6)
N2 Ce1 O2 69.37(6)
N2 Ce1 N4 148.94(7)
N2 Ce1 O4 83.64(6)
N2 Ce1 N1 63.50(6)
O3 Ce1 O1 128.11(6)
O3 Ce1 O2 143.59(6)
O3 Ce1 N4 113.92(7)
O3 Ce1 O4 83.00(7)
O3 Ce1 N1 75.85(7)
O3 Ce1 N2 77.96(7)
N3 Ce1 O1 75.83(6)
N3 Ce1 O2 146.33(6)
N3 Ce1 N4 63.17(6)
N3 Ce1 O4 106.25(6)
N3 Ce1 N1 93.32(6)
N3 Ce1 N2 143.68(6)
N3 Ce1 O3 69.02(6)
C56 Ce1 O1 128.03(6)
C56 Ce1 O2 66.52(6)
C56 Ce1 N4 59.60(7)
C56 Ce1 O4 16.74(7)
C56 Ce1 N1 154.42(7)
C56 Ce1 N2 90.93(7)
C56 Ce1 O3 99.25(7)
C56 Ce1 N3 108.54(6)
C28 Ce1 O1 98.99(6)
C28 Ce1 O2 17.06(6)
C28 Ce1 N4 93.55(6)
C28 Ce1 O4 64.70(6)
C28 Ce1 N1 106.32(6)
C28 Ce1 N2 59.18(6)
C28 Ce1 O3 127.50(6)
C28 Ce1 N3 156.60(6)
C28 Ce1 C56 56.43(6)
C1 O1 Ce1 144.66(16)
C28 O2 Ce1 132.87(15)
C46 N4 Ce1 126.73(17)
C45 N4 Ce1 114.15(15)
C45 N4 C46 119.0(2)
C38 C39 N3 126.2(2)
C56 O4 Ce1 133.78(17)
C11 N1 Ce1 129.64(16)
C12 N1 Ce1 112.42(15)
C12 N1 C11 117.9(2)
C17 N2 Ce1 113.49(15)
C18 N2 Ce1 126.90(16)
C18 N2 C17 119.4(2)
C29 O3 Ce1 142.02(16)
C39 N3 Ce1 130.07(17)
C40 N3 Ce1 112.28(15)
C40 N3 C39 117.6(2)
C47 C46 N4 126.7(2)
C10 C9 C8 123.7(2)
C4 C9 C8 117.2(2)
C4 C9 C10 119.1(2)
C10 C11 N1 127.0(2)
C18 C19 C20 119.5(2)
C28 C19 C20 119.6(2)
C28 C19 C18 120.5(2)
C48 C53 C52 119.5(3)
C54 C53 C52 121.7(3)
C54 C53 C48 118.9(3)
C38 C29 O3 122.3(2)
C30 C29 O3 117.6(2)
C30 C29 C38 120.1(2)
C7 C8 C9 121.3(3)
C21 C20 C19 123.2(3)
C25 C20 C19 118.9(2)
C25 C20 C21 117.9(3)
C32 C37 C38 119.3(2)
C36 C37 C38 123.5(2)
C36 C37 C32 117.2(2)
C17 C12 N1 117.2(2)
C13 C12 N1 123.4(2)
C13 C12 C17 119.3(2)
C45 C40 N3 116.5(2)
C41 C40 N3 123.9(2)
C41 C40 C45 119.5(2)
C11 C10 C9 119.4(2)
C1 C10 C9 119.2(2)
C1 C10 C11 121.3(2)
C40 C45 N4 116.3(2)
C44 C45 N4 124.4(2)
C44 C45 C40 119.2(2)
O4 C56 Ce1 29.48(11)
C47 C56 Ce1 98.86(16)
C47 C56 O4 122.8(2)
C55 C56 Ce1 139.15(19)
C55 C56 O4 117.9(2)
C55 C56 C47 119.2(2)
C56 C47 C46 120.7(2)
C48 C47 C46 118.7(2)
C48 C47 C56 119.9(2)
C12 C17 N2 115.8(2)
C16 C17 N2 124.2(2)
C16 C17 C12 120.0(2)
C36 C35 C34 120.6(3)
C41 C42 C43 120.1(3)
C19 C18 N2 125.9(2)
C29 C38 C39 121.4(2)
C37 C38 C39 119.3(2)
C37 C38 C29 119.2(2)
C15 C16 C17 119.9(3)
C31 C32 C37 118.8(2)
C33 C32 C37 119.5(2)
C33 C32 C31 121.7(2)
C51 C52 C53 121.2(3)
C44 C43 C42 120.0(3)
C33 C34 C35 119.3(3)
C5 C4 C9 119.7(2)
C3 C4 C9 118.6(2)
C3 C4 C5 121.7(3)
C10 C1 O1 121.5(2)
C2 C1 O1 118.4(2)
C2 C1 C10 120.0(2)
C30 C31 C32 121.9(3)
C43 C44 C45 120.6(2)
C35 C36 C37 121.6(3)
C47 C48 C53 119.3(3)
C49 C48 C53 117.4(2)
C49 C48 C47 123.3(2)
C22 C21 C20 120.9(3)
C26 C25 C20 119.2(3)
C24 C25 C20 119.2(3)
C24 C25 C26 121.5(3)
C7 C6 C5 119.3(3)
C6 C5 C4 121.5(3)
C31 C30 C29 120.6(3)
O2 C28 Ce1 30.07(11)
C19 C28 Ce1 98.96(16)
C19 C28 O2 122.9(2)
C27 C28 Ce1 138.44(18)
C27 C28 O2 118.0(2)
C27 C28 C19 119.1(2)
C34 C33 C32 121.8(3)
C13 C14 C15 120.0(3)
C26 C27 C28 121.1(3)
C42 C41 C40 120.5(3)
C55 C54 C53 122.0(3)
C2 C3 C4 122.0(2)
C50 C51 C52 119.7(3)
C14 C15 C16 120.4(3)
C6 C7 C8 120.9(3)
C49 C50 C51 120.6(3)
C24 C23 C22 119.6(3)
C27 C26 C25 122.0(3)
C54 C55 C56 120.8(3)
C14 C13 C12 120.4(3)
C50 C49 C48 121.5(3)
C23 C22 C21 121.2(3)
C23 C24 C25 121.1(3)
C3 C2 C1 120.8(2)
C57s C58s C59s 120.0(9)

loop_
_geom_bond_atom_site_label_1
_geom_bond_atom_site_label_2
_geom_bond_distance
_geom_bond_site_symmetry_2
Ce1 O1 2.1948(17) .
Ce1 O2 2.2437(17) .
Ce1 N4 2.519(2) .
Ce1 O4 2.2433(17) .
Ce1 N1 2.571(2) .
Ce1 N2 2.521(2) .
Ce1 O3 2.2117(17) .
Ce1 N3 2.580(2) .
Ce1 C56 3.291(3) .
Ce1 C28 3.281(3) .
O1 C1 1.309(3) .
O2 C28 1.313(3) .
N4 C46 1.299(3) .
N4 C45 1.418(3) .
C39 N3 1.299(3) .
C39 C38 1.443(3) .
O4 C56 1.313(3) .
N1 C11 1.300(3) .
N1 C12 1.424(3) .
N2 C17 1.424(3) .
N2 C18 1.295(3) .
O3 C29 1.315(3) .
N3 C40 1.423(3) .
C46 C47 1.439(4) .
C9 C8 1.413(4) .
C9 C10 1.450(3) .
C9 C4 1.426(4) .
C11 C10 1.431(3) .
C19 C20 1.452(4) .
C19 C18 1.439(4) .
C19 C28 1.408(4) .
C53 C52 1.418(4) .
C53 C48 1.419(4) .
C53 C54 1.419(4) .
C29 C38 1.397(4) .
C29 C30 1.423(4) .
C8 C7 1.374(4) .
C20 C21 1.410(4) .
C20 C25 1.423(4) .
C37 C38 1.452(3) .
C37 C32 1.420(4) .
C37 C36 1.415(4) .
C12 C17 1.407(4) .
C12 C13 1.391(4) .
C40 C45 1.407(3) .
C40 C41 1.391(4) .
C10 C1 1.410(3) .
C45 C44 1.398(4) .
C56 C47 1.402(4) .
C56 C55 1.435(4) .
C47 C48 1.446(3) .
C17 C16 1.393(4) .
C35 C34 1.400(4) .
C35 C36 1.374(4) .
C42 C43 1.388(4) .
C42 C41 1.384(4) .
C16 C15 1.381(4) .
C32 C31 1.418(4) .
C32 C33 1.413(4) .
C52 C51 1.365(5) .
C43 C44 1.383(4) .
C34 C33 1.356(4) .
C4 C5 1.408(4) .
C4 C3 1.426(4) .
C1 C2 1.416(4) .
C31 C30 1.355(4) .
C48 C49 1.413(4) .
C21 C22 1.374(4) .
C25 C26 1.409(4) .
C25 C24 1.418(4) .
C6 C5 1.362(4) .
C6 C7 1.396(4) .
C28 C27 1.428(4) .
C14 C15 1.391(4) .
C14 C13 1.386(4) .
C27 C26 1.352(4) .
C54 C55 1.353(4) .
C3 C2 1.351(4) .
C51 C50 1.390(4) .
C50 C49 1.378(4) .
C23 C22 1.391(5) .
C23 C24 1.363(5) .
C59s C59s 1.503(19) 3_656
C59s C58s 1.479(14) .
C58s C57s 1.435(13) .
